data_4101962
loop_
_publ_author_name
'Elodie Salager'
'Graeme M. Day'
'Robin S. Stein'
'Chris J. Pickard'
'B\'en\'edicte Elena'
'Lyndon Emsley'

_publ_section_title
;
 Powder Crystallography by Combined Crystal Structure Prediction and
 High-Resolution 1H Solid-State NMR Spectroscopy
;
_journal_name_full 'Journal of the American Chemical Society'
_journal_page_first 2564
_journal_page_last 2566
_journal_paper_doi 10.1021/ja909449k
_journal_volume 132
_journal_year 2010
_chemical_formula_sum 'C10 H14 O'
_space_group_IT_number 19
_symmetry_space_group_name_Hall 'P 2ac 2ab'
_symmetry_space_group_name_H-M 'P 21 21 21'
_cell_angle_alpha 90.000000
_cell_angle_beta 90.000000
_cell_angle_gamma 90.000000
_cell_formula_units_Z 4
_cell_length_a 23.201500
_cell_length_b 8.619800
_cell_length_c 4.544400
_cell_volume 908.845
_cod_data_source_file ja909449k_si_002_11.cif
_cod_data_source_block spacegroup_19_frame_4
_cod_depositor_comments
;
 Removing duplicate loop entries from the _atom_type loop.

 Antanas Vaitkus,
 2018-07-07
;
_cod_database_code 4101962

loop_
_symmetry_equiv_pos_site_id
_symmetry_equiv_pos_as_xyz
1 x,y,z
2 1/2-x,-y,1/2+z
3 -x,1/2+y,1/2-z
4 1/2+x,1/2-y,-z

loop_
_atom_site_label
_atom_site_type_symbol
_atom_site_fract_x
_atom_site_fract_y
_atom_site_fract_z
C1 C 0.363428 0.874483 0.132613
C2 C 0.333221 1.010723 0.202757
C3 C 0.419563 0.863216 0.238431
C4 C 0.358367 1.128242 0.368319
C5 C 0.445043 0.980215 0.405383
C6 C 0.414754 1.114936 0.472663
C7 C 0.334007 0.747479 -0.043926
C8 C 0.285102 0.674984 0.138508
C9 C 0.375466 0.616858 -0.132256
C10 C 0.440987 1.241133 0.658020
O1 O 0.277121 1.038450 0.122541
H1 H 0.270201 0.991255 -0.066394
H2 H 0.444572 0.760449 0.188961
H3 H 0.333545 1.232117 0.416880
H4 H 0.488933 0.966170 0.482429
H5 H 0.316134 0.797260 -0.245476
H6 H 0.252969 0.759389 0.209471
H7 H 0.263184 0.585767 0.009213
H8 H 0.303174 0.619677 0.334343
H9 H 0.411456 0.658628 -0.265261
H10 H 0.352730 0.528206 -0.258820
H11 H 0.393144 0.559887 0.062704
H12 H 0.481252 1.203508 0.759138
H13 H 0.450117 1.344833 0.527598
H14 H 0.411655 1.275551 0.834656

loop_
_atom_type_symbol
_atom_type_radius_bond
C 0.680000
O 0.680000
H 0.230000
